data_2012531
loop_
_publ_author_name
'Spiniello, Marisa'
'White, Jonathan M.'

_publ_section_title
;
 <i>cis</i>- and
 <i>trans</i>-2-(4-<i>tert</i>-Butylcyclohexyloxy)-1,3,5-trinitrobenzene
;
_journal_issue 2
_journal_name_full 'Acta Crystallographica Section C'
_journal_page_first o94
_journal_page_last o96
_journal_paper_doi 10.1107/S0108270101019400
_journal_volume 58
_journal_year 2002
_chemical_formula_moiety 'C16 H21 N3 O7'
_chemical_formula_sum 'C16 H21 N3 O7'
_chemical_formula_weight 367.37
_chemical_melting_point .381E-305
_chemical_name_common 'trans-4-tert-Butylcyclohexyl Picrate'
_chemical_name_systematic
;
trans-2-(4-tert-butylcyclohexyloxy)-1,3,5-trinitrobenzene
;
_space_group_IT_number 14
_symmetry_cell_setting monoclinic
_symmetry_space_group_name_Hall '-P 2ybc'
_symmetry_space_group_name_H-M 'P 1 21/c 1'
_atom_sites_solution_hydrogens geom
_atom_sites_solution_primary direct
_atom_sites_solution_secondary difmap
_audit_creation_method SHELXL97
_cell_angle_alpha 90
_cell_angle_beta 94.22(3)
_cell_angle_gamma 90
_cell_formula_units_Z 4
_cell_length_a 14.950(3)
_cell_length_b 8.3490(10)
_cell_length_c 14.292(5)
_cell_measurement_reflns_used 25
_cell_measurement_temperature 130.0(2)
_cell_measurement_theta_max 15
_cell_measurement_theta_min 10
_cell_volume 1779.1(8)
_computing_cell_refinement 'Please provide missing details'
_computing_data_collection 'CAD-4 Software (Enraf-Nonius, 1989)'
_computing_data_reduction 'PROCESS_DATA (Gable et al., 1994)'
_computing_molecular_graphics 'ZORTEP (Zsolnai, 1994)'
_computing_structure_refinement 'SHELXL97 (Sheldrick, 1997)'
_computing_structure_solution 'SHELXS97 (Sheldrick, 1990)'
_diffrn_ambient_temperature 130.0(2)
_diffrn_measured_fraction_theta_full .996
_diffrn_measured_fraction_theta_max .996
_diffrn_measurement_device_type 'Enraf-Nonius CAD-4'
_diffrn_measurement_method \q/2\q
_diffrn_radiation_monochromator graphite
_diffrn_radiation_source 'fine-focus sealed tube'
_diffrn_radiation_type MoK\a
_diffrn_radiation_wavelength .71069
_diffrn_reflns_av_R_equivalents .015
_diffrn_reflns_av_sigmaI/netI .049
_diffrn_reflns_limit_h_max 17
_diffrn_reflns_limit_h_min -17
_diffrn_reflns_limit_k_max 0
_diffrn_reflns_limit_k_min -9
_diffrn_reflns_limit_l_max 16
_diffrn_reflns_limit_l_min 0
_diffrn_reflns_number 3248
_diffrn_reflns_theta_full 24.97
_diffrn_reflns_theta_max 24.97
_diffrn_reflns_theta_min 2.73
_diffrn_standards_decay_% 2
_diffrn_standards_interval_time 160
_diffrn_standards_number 3
_exptl_absorpt_coefficient_mu .109
_exptl_absorpt_correction_type none
_exptl_crystal_colour 'dark brown'
_exptl_crystal_density_diffrn 1.375
_exptl_crystal_density_meas ?
_exptl_crystal_density_method 'not measured'
_exptl_crystal_description slab
_exptl_crystal_F_000 776
_exptl_crystal_size_max .50
_exptl_crystal_size_mid .25
_exptl_crystal_size_min .10
_refine_diff_density_max .22
_refine_diff_density_min -.19
_refine_ls_extinction_method none
_refine_ls_goodness_of_fit_ref 1.036
_refine_ls_hydrogen_treatment constr
_refine_ls_matrix_type full
_refine_ls_number_parameters 256
_refine_ls_number_reflns 3104
_refine_ls_number_restraints 0
_refine_ls_restrained_S_all 1.036
_refine_ls_R_factor_all .085
_refine_ls_R_factor_gt .047
_refine_ls_shift/su_max <0.001
_refine_ls_shift/su_mean .000
_refine_ls_structure_factor_coef Fsqd
_refine_ls_weighting_details 'calc w = 1/[\s^2^(Fo^2^)+(0.0417P)^2^+0.7612P] where P=(Fo^2^+2Fc^2^)/3'
_refine_ls_weighting_scheme calc
_refine_ls_wR_factor_gt .097
_refine_ls_wR_factor_ref .112
_reflns_number_gt 2092
_reflns_number_total 3108
_reflns_threshold_expression I>2\s(I)
_cod_data_source_file ta1354.cif
_cod_data_source_block II
_cod_depositor_comments
;
The following automatic conversions were performed:
'_symmetry_cell_setting' value 'Monoclinic' changed to 'monoclinic'
according to '/home/saulius/struct/CIF-dictionaries/cif_core.dic'
dictionary named 'cif_core.dic' version 2.4.1 from 2010-06-29.

Automatic conversion script
Id: cif_fix_enum 1527 2010-12-29 10:47:43Z saulius 

The following automatic conversions were performed:

'_symmetry_cell_setting' value 'Monoclinic' changed to 'monoclinic'
according to /home/saulius/struct/CIF-dictionaries/cif_core.dic
dictionary named 'cif_core.dic' version 2.4.1 from 2010-06-29.

Automatic conversion script
Id: cif_fix_values 1715 2011-07-08 13:25:40Z adriana 

The following automatic conversions were performed:

'_exptl_crystal_density_meas' value 'not measured' was changed to '?'
- the value is perceived as not measured.

Automatic conversion script
Id: cif_fix_values 3008 2015-01-20 13:52:24Z robertas 
;
_cod_original_cell_volume 1779.1(7)
_cod_original_sg_symbol_H-M 'P 21/c'
_cod_database_code 2012531
_cod_database_fobs_code 2012531

loop_
_symmetry_equiv_pos_as_xyz
'x, y, z'
'-x, y+1/2, -z+1/2'
'-x, -y, -z'
'x, -y-1/2, z-1/2'

loop_
_atom_site_label
_atom_site_fract_x
_atom_site_fract_y
_atom_site_fract_z
_atom_site_U_iso_or_equiv
_atom_site_adp_type
_atom_site_calc_flag
_atom_site_refinement_flags
_atom_site_occupancy
_atom_site_disorder_assembly
_atom_site_disorder_group
_atom_site_type_symbol
O1 .84872(10) .1190(2) .40551(11) .0253(4) Uani d . 1 . . O
O2 .85703(12) .4082(2) .52717(13) .0402(5) Uani d . 1 . . O
O3 .90399(12) .2361(2) .63250(12) .0359(5) Uani d . 1 . . O
O4 1.23900(12) .3059(2) .55036(14) .0438(5) Uani d . 1 . . O
O5 1.26771(13) .2012(3) .41659(16) .0602(7) Uani d . 1 . . O
O6 1.02665(12) -.0020(2) .20675(11) .0369(5) Uani d . 1 . . O
O7 .91774(12) -.1046(2) .27963(12) .0339(5) Uani d . 1 . . O
N1 .90506(13) .2977(2) .55517(14) .0244(5) Uani d . 1 . . N
N2 1.21651(14) .2425(3) .47530(17) .0361(6) Uani d . 1 . . N
N3 .97976(14) -.0092(3) .27382(14) .0282(5) Uani d . 1 . . N
C1 .79426(16) .1531(3) .31599(16) .0257(6) Uani d . 1 . . C
H1 .8338 .1464 .2626 .017(6) Uiso calc R 1 . . H
C2 .75570(16) .3191(3) .31971(17) .0280(6) Uani d . 1 . . C
H2A .8048 .3987 .3264 .035(7) Uiso calc R 1 . . H
H2B .7194 .3290 .3746 .034(7) Uiso calc R 1 . . H
C3 .69676(16) .3517(3) .22938(18) .0316(6) Uani d . 1 . . C
H3A .7350 .3539 .1757 .034(7) Uiso calc R 1 . . H
H3B .6684 .4583 .2338 .035(7) Uiso calc R 1 . . H
C4 .62307(16) .2244(3) .21108(17) .0289(6) Uani d . 1 . . C
H4 .5851 .2287 .2658 .033(7) Uiso calc R 1 . . H
C5 .66574(16) .0585(3) .21249(17) .0305(6) Uani d . 1 . . C
H5A .7038 .0488 .1590 .043(8) Uiso calc R 1 . . H
H5B .6179 -.0234 .2047 .037(7) Uiso calc R 1 . . H
C6 .72289(16) .0265(3) .30392(17) .0293(6) Uani d . 1 . . C
H6A .6847 .0290 .3576 .033(7) Uiso calc R 1 . . H
H6B .7509 -.0807 .3016 .037(7) Uiso calc R 1 . . H
C7 .55888(17) .2578(4) .12176(17) .0345(7) Uani d . 1 . . C
C8 .6077(2) .2401(4) .03194(18) .0443(8) Uani d . 1 . . C
H8A .6301 .1303 .0273 .055(9) Uiso calc R 1 . . H
H8B .6582 .3152 .0335 .049(9) Uiso calc R 1 . . H
H8C .5661 .2635 -.0226 .051(9) Uiso calc R 1 . . H
C9 .4801(2) .1405(5) .1184(2) .0572(10) Uani d . 1 . . C
H9A .5020 .0317 .1084 .065(11) Uiso calc R 1 . . H
H9B .4363 .1698 .0669 .055(9) Uiso calc R 1 . . H
H9C .4515 .1449 .1779 .050(9) Uiso calc R 1 . . H
C10 .5215(2) .4271(4) .12585(19) .0485(9) Uani d . 1 . . C
H10A .4964 .4441 .1865 .054(9) Uiso calc R 1 . . H
H10B .4743 .4417 .0753 .045(8) Uiso calc R 1 . . H
H10C .5697 .5046 .1184 .065(11) Uiso calc R 1 . . H
C11 .93706(16) .1490(3) .41285(16) .0228(5) Uani d . 1 . . C
C12 .97072(15) .2353(3) .49202(15) .0221(5) Uani d . 1 . . C
C13 1.05979(16) .2654(3) .51559(16) .0251(6) Uani d . 1 . . C
H13 1.0791 .3195 .5719 .025(6) Uiso calc R 1 . . H
C14 1.12021(16) .2127(3) .45307(17) .0258(6) Uani d . 1 . . C
C15 1.09264(16) .1314(3) .37222(17) .0265(6) Uani d . 1 . . C
H15 1.1349 .0993 .3295 .027(7) Uiso calc R 1 . . H
C16 1.00252(15) .0973(3) .35411(16) .0231(5) Uani d . 1 . . C

loop_
_atom_site_aniso_label
_atom_site_aniso_U_11
_atom_site_aniso_U_22
_atom_site_aniso_U_33
_atom_site_aniso_U_12
_atom_site_aniso_U_13
_atom_site_aniso_U_23
O1 .0223(9) .0320(10) .0219(9) -.0007(7) .0036(7) .0037(7)
O2 .0448(12) .0381(11) .0387(11) .0200(10) .0082(9) .0031(9)
O3 .0447(11) .0382(11) .0264(10) .0069(9) .0141(8) .0058(9)
O4 .0310(11) .0466(13) .0521(13) -.0016(9) -.0083(9) -.0001(10)
O5 .0288(11) .0772(17) .0767(16) .0004(11) .0184(11) -.0211(13)
O6 .0464(12) .0420(12) .0239(10) .0104(9) .0132(8) .0007(8)
O7 .0341(10) .0330(11) .0348(11) -.0008(9) .0027(8) -.0064(8)
N1 .0251(11) .0231(11) .0252(12) -.0005(9) .0035(9) -.0019(9)
N2 .0284(12) .0324(13) .0473(15) .0024(11) .0017(11) .0038(12)
N3 .0304(12) .0296(13) .0248(12) .0080(10) .0028(9) .0008(9)
C1 .0258(13) .0323(15) .0188(13) .0007(11) .0012(10) .0044(11)
C2 .0279(14) .0288(14) .0279(14) -.0001(12) .0059(11) .0028(11)
C3 .0278(14) .0357(16) .0320(15) .0063(12) .0056(11) .0069(12)
C4 .0224(12) .0431(16) .0222(13) .0043(12) .0072(10) .0060(12)
C5 .0261(14) .0366(16) .0285(14) -.0015(12) -.0001(11) .0017(12)
C6 .0293(14) .0295(15) .0285(14) -.0025(12) -.0012(11) .0028(12)
C7 .0301(14) .0503(18) .0235(13) .0086(13) .0042(11) .0067(13)
C8 .0487(18) .060(2) .0245(14) .0151(17) .0027(13) .0029(14)
C9 .0393(18) .088(3) .0419(19) -.0043(19) -.0125(15) .0149(18)
C10 .0417(18) .075(2) .0289(16) .0276(18) .0029(13) .0072(16)
C11 .0275(13) .0182(13) .0229(13) .0003(10) .0026(10) .0057(10)
C12 .0276(13) .0193(13) .0199(12) .0020(11) .0060(10) .0045(10)
C13 .0310(14) .0218(13) .0224(13) .0014(11) .0007(11) .0030(11)
C14 .0224(13) .0224(13) .0329(14) .0016(11) .0033(11) .0082(12)
C15 .0293(14) .0237(14) .0274(14) .0063(11) .0094(11) .0059(11)
C16 .0295(13) .0201(13) .0196(12) .0030(11) .0014(10) .0027(10)

loop_
_atom_type_symbol
_atom_type_description
_atom_type_scat_dispersion_real
_atom_type_scat_dispersion_imag
_atom_type_scat_source
C C .0033 .0016 'International Tables Vol C Tables 4.2.6.8 and 6.1.1.4'
H H .0000 .0000 'International Tables Vol C Tables 4.2.6.8 and 6.1.1.4'
N N .0061 .0033 'International Tables Vol C Tables 4.2.6.8 and 6.1.1.4'
O O .0106 .0060 'International Tables Vol C Tables 4.2.6.8 and 6.1.1.4'

loop_
_geom_angle_atom_site_label_1
_geom_angle_atom_site_label_2
_geom_angle_atom_site_label_3
_geom_angle
_geom_angle_publ_flag
C11 O1 C1 120.24(17) y
O2 N1 O3 124.7(2) ?
O2 N1 C12 117.9(2) ?
O3 N1 C12 117.30(19) ?
O4 N2 O5 125.3(2) ?
O4 N2 C14 117.7(2) ?
O5 N2 C14 117.0(2) ?
O7 N3 O6 124.1(2) ?
O7 N3 C16 118.09(19) ?
O6 N3 C16 117.7(2) ?
O1 C1 C6 107.60(19) y
O1 C1 C2 109.37(19) y
C6 C1 C2 112.4(2) ?
O1 C1 H1 109.1 ?
C6 C1 H1 109.1 ?
C2 C1 H1 109.1 ?
C1 C2 C3 109.4(2) y
C1 C2 H2A 109.8 ?
C3 C2 H2A 109.8 ?
C1 C2 H2B 109.8 ?
C3 C2 H2B 109.8 ?
H2A C2 H2B 108.2 ?
C2 C3 C4 112.4(2) y
C2 C3 H3A 109.1 ?
C4 C3 H3A 109.1 ?
C2 C3 H3B 109.1 ?
C4 C3 H3B 109.1 ?
H3A C3 H3B 107.9 ?
C5 C4 C3 109.35(19) y
C5 C4 C7 113.8(2) y
C3 C4 C7 113.8(2) y
C5 C4 H4 106.4 ?
C3 C4 H4 106.4 ?
C7 C4 H4 106.4 ?
C4 C5 C6 112.1(2) y
C4 C5 H5A 109.2 ?
C6 C5 H5A 109.2 ?
C4 C5 H5B 109.2 ?
C6 C5 H5B 109.2 ?
H5A C5 H5B 107.9 ?
C1 C6 C5 108.8(2) y
C1 C6 H6A 109.9 ?
C5 C6 H6A 109.9 ?
C1 C6 H6B 109.9 ?
C5 C6 H6B 109.9 ?
H6A C6 H6B 108.3 ?
C10 C7 C9 108.2(2) ?
C10 C7 C8 108.7(2) ?
C9 C7 C8 109.0(2) ?
C10 C7 C4 109.8(2) ?
C9 C7 C4 109.6(2) ?
C8 C7 C4 111.4(2) ?
C7 C8 H8A 109.5 ?
C7 C8 H8B 109.5 ?
H8A C8 H8B 109.5 ?
C7 C8 H8C 109.5 ?
H8A C8 H8C 109.5 ?
H8B C8 H8C 109.5 ?
C7 C9 H9A 109.5 ?
C7 C9 H9B 109.5 ?
H9A C9 H9B 109.5 ?
C7 C9 H9C 109.5 ?
H9A C9 H9C 109.5 ?
H9B C9 H9C 109.5 ?
C7 C10 H10A 109.5 ?
C7 C10 H10B 109.5 ?
H10A C10 H10B 109.5 ?
C7 C10 H10C 109.5 ?
H10A C10 H10C 109.5 ?
H10B C10 H10C 109.5 ?
O1 C11 C12 116.9(2) ?
O1 C11 C16 128.5(2) ?
C12 C11 C16 114.6(2) ?
C13 C12 C11 125.1(2) ?
C13 C12 N1 117.5(2) ?
C11 C12 N1 117.3(2) ?
C12 C13 C14 116.7(2) ?
C12 C13 H13 121.6 ?
C14 C13 H13 121.6 ?
C15 C14 C13 121.8(2) ?
C15 C14 N2 119.5(2) ?
C13 C14 N2 118.7(2) ?
C14 C15 C16 119.1(2) ?
C14 C15 H15 120.5 ?
C16 C15 H15 120.5 ?
C15 C16 C11 122.5(2) ?
C15 C16 N3 115.9(2) ?
C11 C16 N3 121.4(2) ?

loop_
_geom_bond_atom_site_label_1
_geom_bond_atom_site_label_2
_geom_bond_site_symmetry_2
_geom_bond_distance
_geom_bond_publ_flag
O1 C11 . 1.341(3) ?
O1 C1 . 1.492(3) y
O2 N1 . 1.218(3) y
O3 N1 . 1.220(2) y
O4 N2 . 1.221(3) y
O5 N2 . 1.226(3) y
O6 N3 . 1.230(2) y
O7 N3 . 1.230(3) y
N1 C12 . 1.476(3) y
N2 C14 . 1.472(3) y
N3 C16 . 1.472(3) y
C1 C6 . 1.503(3) y
C1 C2 . 1.504(3) y
C1 H1 . 1.0000 ?
C2 C3 . 1.533(3) y
C2 H2A . .9900 ?
C2 H2B . .9900 ?
C3 C4 . 1.539(4) y
C3 H3A . .9900 ?
C3 H3B . .9900 ?
C4 C5 . 1.525(4) y
C4 C7 . 1.565(3) y
C4 H4 . 1.0000 ?
C5 C6 . 1.531(3) y
C5 H5A . .9900 ?
C5 H5B . .9900 ?
C6 H6A . .9900 ?
C6 H6B . .9900 ?
C7 C10 . 1.523(4) y
C7 C9 . 1.530(4) y
C7 C8 . 1.530(3) y
C8 H8A . .9800 ?
C8 H8B . .9800 ?
C8 H8C . .9800 ?
C9 H9A . .9800 ?
C9 H9B . .9800 ?
C9 H9C . .9800 ?
C10 H10A . .9800 ?
C10 H10B . .9800 ?
C10 H10C . .9800 ?
C11 C12 . 1.403(3) y
C11 C16 . 1.403(3) y
C12 C13 . 1.372(3) y
C13 C14 . 1.388(3) y
C13 H13 . .9500 ?
C14 C15 . 1.377(3) y
C15 C16 . 1.383(3) y
C15 H15 . .9500 ?

loop_
_geom_torsion_atom_site_label_1
_geom_torsion_atom_site_label_2
_geom_torsion_atom_site_label_3
_geom_torsion_atom_site_label_4
_geom_torsion
_geom_torsion_publ_flag
C11 O1 C1 C6 145.1(2) ?
C11 O1 C1 C2 -92.5(2) ?
O1 C1 C2 C3 -177.80(18) y
C6 C1 C2 C3 -58.3(3) ?
C1 C2 C3 C4 55.3(3) ?
C2 C3 C4 C5 -54.0(3) ?
C2 C3 C4 C7 177.5(2) ?
C3 C4 C5 C6 55.4(3) ?
C7 C4 C5 C6 -176.1(2) ?
O1 C1 C6 C5 179.92(19) y
C2 C1 C6 C5 59.4(3) ?
C4 C5 C6 C1 -57.9(3) ?
C5 C4 C7 C10 -178.7(2) ?
C3 C4 C7 C10 -52.5(3) ?
C5 C4 C7 C9 62.6(3) ?
C3 C4 C7 C9 -171.2(2) ?
C5 C4 C7 C8 -58.2(3) ?
C3 C4 C7 C8 68.0(3) ?
C1 O1 C11 C12 131.1(2) y
C1 O1 C11 C16 -53.0(3) y
O1 C11 C12 C13 174.1(2) ?
C16 C11 C12 C13 -2.4(3) ?
O1 C11 C12 N1 -5.4(3) ?
C16 C11 C12 N1 178.1(2) ?
O2 N1 C12 C13 109.7(2) y
O3 N1 C12 C13 -69.2(3) y
O2 N1 C12 C11 -70.7(3) y
O3 N1 C12 C11 110.4(2) y
C11 C12 C13 C14 3.5(4) ?
N1 C12 C13 C14 -176.9(2) ?
C12 C13 C14 C15 -1.3(4) ?
C12 C13 C14 N2 179.9(2) ?
O4 N2 C14 C15 -175.5(2) y
O5 N2 C14 C15 4.5(3) y
O4 N2 C14 C13 3.4(3) y
O5 N2 C14 C13 -176.7(2) y
C13 C14 C15 C16 -1.9(4) ?
N2 C14 C15 C16 176.9(2) ?
C14 C15 C16 C11 3.1(4) ?
C14 C15 C16 N3 -171.6(2) ?
O1 C11 C16 C15 -177.1(2) ?
C12 C11 C16 C15 -1.1(3) ?
O1 C11 C16 N3 -2.7(4) ?
C12 C11 C16 N3 173.3(2) ?
O7 N3 C16 C15 144.3(2) y
O6 N3 C16 C15 -32.6(3) y
O7 N3 C16 C11 -30.5(3) y
O6 N3 C16 C11 152.6(2) y

loop_
_cod_related_entry_id
_cod_related_entry_database
_cod_related_entry_code
1 ChemSpider 21107400
